data_7040453
loop_
_publ_author_name
'Zhang, Guangchao'
'Deng, Baojia'
'Wang, Shaowu'
'Wei, Yun'
'Zhou, Shuangliu'
'Zhu, Xiancui'
'Huang, Zeming'
'Mu, Xiaolong'

_publ_section_title
;
 Di and trinuclear rare-earth metal complexes supported by 3-amido
 appended indolyl ligands: synthesis, characterization and catalytic
 activity towards isoprene 1,4-cis polymerization.
;
_journal_issue 39
_journal_name_full 'Dalton transactions (Cambridge, England : 2003)'
_journal_page_first 15445
_journal_paper_doi 10.1039/c6dt02922a
_journal_volume 45
_journal_year 2016
_chemical_formula_sum 'C76 H115 Dy3 N8 O5 Si'
_chemical_formula_weight 1736.35
_chemical_name_systematic
; 
 ? 
;
_space_group_IT_number 14
_symmetry_cell_setting monoclinic
_symmetry_space_group_name_Hall '-P 2ybc'
_symmetry_space_group_name_H-M 'P 1 21/c 1'
_atom_sites_solution_hydrogens geom
_atom_sites_solution_primary direct
_atom_sites_solution_secondary difmap
_audit_creation_method SHELXL-97
_audit_update_record
;
2016-04-25 deposited with the CCDC.
2016-08-23 downloaded from the CCDC.
;
_cell_angle_alpha 90.00
_cell_angle_beta 95.6220(10)
_cell_angle_gamma 90.00
_cell_formula_units_Z 4
_cell_length_a 15.9167(11)
_cell_length_b 23.9395(17)
_cell_length_c 24.7080(17)
_cell_measurement_reflns_used 9413
_cell_measurement_temperature 293(2)
_cell_measurement_theta_max 0.785
_cell_measurement_theta_min 0.737
_cell_volume 9369.4(11)
_computing_cell_refinement 'Bruker SMART'
_computing_data_collection 'Bruker SMART'
_computing_data_reduction 'Bruker SAINT'
_computing_molecular_graphics 'Bruker SHELXTL'
_computing_publication_material 'Bruker SHELXTL'
_computing_structure_refinement 'SHELXL-97 (Sheldrick, 1997)'
_computing_structure_solution 'SHELXS-97 (Sheldrick, 1990)'
_diffrn_ambient_temperature 293(2)
_diffrn_measured_fraction_theta_full 0.999
_diffrn_measured_fraction_theta_max 0.999
_diffrn_measurement_device_type 'CCD area detector'
_diffrn_measurement_method 'phi and omega scans'
_diffrn_radiation_monochromator graphite
_diffrn_radiation_source 'fine-focus sealed tube'
_diffrn_radiation_type MoK\a
_diffrn_radiation_wavelength 0.71073
_diffrn_reflns_av_R_equivalents 0.0493
_diffrn_reflns_av_sigmaI/netI 0.0497
_diffrn_reflns_limit_h_max 18
_diffrn_reflns_limit_h_min -18
_diffrn_reflns_limit_k_max 28
_diffrn_reflns_limit_k_min -26
_diffrn_reflns_limit_l_max 27
_diffrn_reflns_limit_l_min -29
_diffrn_reflns_number 66454
_diffrn_reflns_theta_full 25.00
_diffrn_reflns_theta_max 25.00
_diffrn_reflns_theta_min 1.54
_exptl_absorpt_coefficient_mu 2.424
_exptl_absorpt_correction_T_max 0.7936
_exptl_absorpt_correction_T_min 0.7435
_exptl_absorpt_correction_type multi-scan
_exptl_crystal_colour colorless
_exptl_crystal_density_diffrn 1.231
_exptl_crystal_density_method 'not measured'
_exptl_crystal_description block
_exptl_crystal_F_000 3516
_exptl_crystal_size_max 0.13
_exptl_crystal_size_mid 0.11
_exptl_crystal_size_min 0.10
_platon_squeeze_details
;
;
_refine_diff_density_max 0.935
_refine_diff_density_min -0.653
_refine_diff_density_rms 0.078
_refine_ls_extinction_method none
_refine_ls_goodness_of_fit_ref 0.964
_refine_ls_hydrogen_treatment mixed
_refine_ls_matrix_type full
_refine_ls_number_parameters 853
_refine_ls_number_reflns 16486
_refine_ls_number_restraints 160
_refine_ls_restrained_S_all 0.993
_refine_ls_R_factor_all 0.0605
_refine_ls_R_factor_gt 0.0367
_refine_ls_shift/su_max 0.007
_refine_ls_shift/su_mean 0.000
_refine_ls_structure_factor_coef Fsqd
_refine_ls_weighting_details 'calc w=1/[\s^2^(Fo^2^)+(0.0461P)^2^+0.0000P] where P=(Fo^2^+2Fc^2^)/3'
_refine_ls_weighting_scheme calc
_refine_ls_wR_factor_gt 0.0837
_refine_ls_wR_factor_ref 0.0897
_reflns_number_gt 11360
_reflns_number_total 16486
_reflns_threshold_expression >2sigma(I)
_cod_data_source_file c6dt02922a2.cif
_cod_data_source_block 10
_cod_depositor_comments
;
The following automatic conversions were performed:

'_symmetry_cell_setting' value 'Monoclinic' changed to 'monoclinic'
according to
/usr/data/users/saulius/crontab/automatic-downloads/rss-feeds/RSC/lib/dictionaries/cif_core.dic
dictionary named 'cif_core.dic' version 2.4.2 from 2011-04-26.

Automatic conversion script
Id: cif_fix_values 4268 2015-11-12 08:31:59Z antanas 

 Adding full bibliography for 7040444--7040455.cif.
;
_cod_original_sg_symbol_H-M P2(1)/c
_cod_database_code 7040453

loop_
_symmetry_equiv_pos_as_xyz
'x, y, z'
'-x, y+1/2, -z+1/2'
'-x, -y, -z'
'x, -y-1/2, z-1/2'

loop_
_atom_site_label
_atom_site_type_symbol
_atom_site_fract_x
_atom_site_fract_y
_atom_site_fract_z
_atom_site_U_iso_or_equiv
_atom_site_adp_type
_atom_site_occupancy
_atom_site_symmetry_multiplicity
_atom_site_calc_flag
_atom_site_refinement_flags
C17 C -0.1139(4) 0.5644(2) 0.3353(2) 0.0650(15) Uani 1 1 d .
H1 H -0.1191 0.5737 0.3714 0.078 Uiso 1 1 calc R
C18 C -0.1309(4) 0.6028(2) 0.2957(3) 0.0788(18) Uani 1 1 d .
H2A H -0.1480 0.6385 0.3047 0.095 Uiso 1 1 calc R
C19 C -0.1229(4) 0.5892(2) 0.2407(3) 0.0747(17) Uani 1 1 d .
H3 H -0.1346 0.6163 0.2140 0.090 Uiso 1 1 calc R
C20 C -0.0989(3) 0.5381(2) 0.2262(2) 0.0624(15) Uani 1 1 d .
H4A H -0.0941 0.5298 0.1898 0.075 Uiso 1 1 calc R
C21 C -0.0809(3) 0.49712(19) 0.2667(2) 0.0493(12) Uani 1 1 d .
N3 N -0.0551(2) 0.44220(16) 0.26125(15) 0.0487(10) Uani 1 1 d .
C14 C -0.0461(3) 0.4235(2) 0.31440(19) 0.0500(12) Uani 1 1 d .
H7 H -0.0277 0.3876 0.3239 0.060 Uiso 1 1 calc R
C16 C -0.0886(3) 0.51102(19) 0.32206(19) 0.0479(12) Uani 1 1 d .
C22 C -0.0598(4) 0.4549(2) 0.4125(2) 0.0661(15) Uani 1 1 d .
H9A H -0.0010 0.4580 0.4266 0.079 Uiso 1 1 calc R
H9B H -0.0903 0.4850 0.4281 0.079 Uiso 1 1 calc R
C23 C -0.0820(5) 0.3951(2) 0.4898(2) 0.0760(18) Uani 1 1 d .
C24 C 0.0099(5) 0.3981(3) 0.5126(3) 0.110(3) Uani 1 1 d .
H11A H 0.0423 0.3718 0.4940 0.164 Uiso 1 1 calc R
H11B H 0.0146 0.3894 0.5507 0.164 Uiso 1 1 calc R
H11C H 0.0310 0.4351 0.5075 0.164 Uiso 1 1 calc R
C26 C -0.1311(5) 0.4385(3) 0.5187(2) 0.117(3) Uani 1 1 d .
H12A H -0.1166 0.4752 0.5070 0.176 Uiso 1 1 calc R
H12B H -0.1172 0.4353 0.5573 0.176 Uiso 1 1 calc R
H12C H -0.1905 0.4324 0.5102 0.176 Uiso 1 1 calc R
C25 C -0.1134(5) 0.3370(3) 0.5014(2) 0.106(3) Uani 1 1 d .
H13A H -0.1672 0.3310 0.4811 0.159 Uiso 1 1 calc R
H13B H -0.1192 0.3334 0.5395 0.159 Uiso 1 1 calc R
H13C H -0.0738 0.3098 0.4909 0.159 Uiso 1 1 calc R
C7 C -0.3052(4) 0.2988(2) 0.2445(3) 0.0730(17) Uani 1 1 d .
H14 H -0.3258 0.3097 0.2769 0.088 Uiso 1 1 calc R
C6 C -0.3596(4) 0.2819(3) 0.2004(3) 0.095(2) Uani 1 1 d .
H15 H -0.4175 0.2816 0.2032 0.114 Uiso 1 1 calc R
C5 C -0.3299(5) 0.2654(3) 0.1525(3) 0.106(3) Uani 1 1 d .
H16 H -0.3682 0.2541 0.1238 0.127 Uiso 1 1 calc R
C4 C -0.2469(5) 0.2651(3) 0.1461(3) 0.0846(19) Uani 1 1 d .
H17 H -0.2282 0.2533 0.1135 0.101 Uiso 1 1 calc R
C3 C -0.1889(3) 0.2830(2) 0.1892(2) 0.0574(14) Uani 1 1 d .
C2 C -0.0992(4) 0.2869(2) 0.1973(2) 0.0549(13) Uani 1 1 d .
C1 C -0.0819(3) 0.30385(19) 0.2502(2) 0.0527(13) Uani 1 1 d .
H20 H -0.0272 0.3087 0.2665 0.063 Uiso 1 1 calc R
C8 C -0.2183(4) 0.2991(2) 0.2392(2) 0.0560(13) Uani 1 1 d .
C9 C -0.0374(4) 0.2689(2) 0.1579(2) 0.0658(15) Uani 1 1 d .
H22A H -0.0014 0.2397 0.1745 0.079 Uiso 1 1 calc R
H22B H -0.0686 0.2533 0.1257 0.079 Uiso 1 1 calc R
C10 C 0.0606(4) 0.2989(2) 0.0950(3) 0.0762(18) Uani 1 1 d .
C12 C 0.1035(5) 0.2408(3) 0.1007(3) 0.110(3) Uani 1 1 d .
H24A H 0.1448 0.2408 0.1317 0.165 Uiso 1 1 calc R
H24B H 0.1306 0.2328 0.0685 0.165 Uiso 1 1 calc R
H24C H 0.0617 0.2128 0.1053 0.165 Uiso 1 1 calc R
C11 C -0.0004(6) 0.2976(3) 0.0419(2) 0.120(3) Uani 1 1 d .
H25A H -0.0490 0.2753 0.0476 0.181 Uiso 1 1 calc R
H25B H 0.0280 0.2817 0.0131 0.181 Uiso 1 1 calc R
H25C H -0.0181 0.3350 0.0323 0.181 Uiso 1 1 calc R
C13 C 0.1263(6) 0.3426(4) 0.0882(4) 0.178(5) Uani 1 1 d .
H26A H 0.0993 0.3781 0.0814 0.266 Uiso 1 1 calc R
H26B H 0.1572 0.3329 0.0581 0.266 Uiso 1 1 calc R
H26C H 0.1643 0.3448 0.1208 0.266 Uiso 1 1 calc R
C33 C 0.1759(4) 0.2802(2) 0.2489(2) 0.0624(14) Uani 1 1 d .
H27 H 0.1325 0.2686 0.2234 0.075 Uiso 1 1 calc R
C32 C 0.2420(4) 0.2452(2) 0.2649(3) 0.0799(18) Uani 1 1 d .
H28 H 0.2433 0.2098 0.2496 0.096 Uiso 1 1 calc R
C31 C 0.3073(4) 0.2612(3) 0.3035(3) 0.090(2) Uani 1 1 d .
H29 H 0.3506 0.2363 0.3141 0.108 Uiso 1 1 calc R
C30 C 0.3080(4) 0.3140(3) 0.3260(3) 0.0746(17) Uani 1 1 d .
H30 H 0.3517 0.3248 0.3516 0.089 Uiso 1 1 calc R
C29 C 0.2419(3) 0.3511(2) 0.3097(2) 0.0542(13) Uani 1 1 d .
C28 C 0.2206(3) 0.4060(2) 0.3258(2) 0.0558(13) Uani 1 1 d .
C27 C 0.1443(3) 0.4163(2) 0.2971(2) 0.0522(13) Uani 1 1 d .
H33 H 0.1149 0.4495 0.3004 0.063 Uiso 1 1 calc R
C34 C 0.1753(3) 0.3327(2) 0.2713(2) 0.0485(12) Uani 1 1 d .
C35 C 0.2666(4) 0.4395(2) 0.3715(2) 0.0649(15) Uani 1 1 d .
H35A H 0.2259 0.4610 0.3895 0.078 Uiso 1 1 calc R
H35B H 0.2945 0.4140 0.3980 0.078 Uiso 1 1 calc R
C36 C 0.3919(4) 0.4959(3) 0.3970(3) 0.0791(18) Uani 1 1 d .
C37 C 0.4462(5) 0.5393(3) 0.3711(3) 0.130(3) Uani 1 1 d .
H37A H 0.4705 0.5229 0.3408 0.196 Uiso 1 1 calc R
H37B H 0.4905 0.5518 0.3976 0.196 Uiso 1 1 calc R
H37C H 0.4117 0.5706 0.3588 0.196 Uiso 1 1 calc R
C38 C 0.3511(4) 0.5227(3) 0.4445(3) 0.117(3) Uani 1 1 d .
H38A H 0.3179 0.5543 0.4315 0.175 Uiso 1 1 calc R
H38B H 0.3944 0.5347 0.4718 0.175 Uiso 1 1 calc R
H38C H 0.3154 0.4959 0.4599 0.175 Uiso 1 1 calc R
C39 C 0.4487(4) 0.4479(3) 0.4190(3) 0.112(3) Uani 1 1 d .
H39A H 0.4162 0.4219 0.4381 0.168 Uiso 1 1 calc R
H39B H 0.4940 0.4624 0.4435 0.168 Uiso 1 1 calc R
H39C H 0.4715 0.4292 0.3894 0.168 Uiso 1 1 calc R
C46 C 0.0351(4) 0.5352(2) 0.1024(2) 0.0617(14) Uani 1 1 d .
H40 H -0.0203 0.5249 0.1066 0.074 Uiso 1 1 calc R
C45 C 0.0509(5) 0.5805(3) 0.0719(2) 0.0803(18) Uani 1 1 d .
H41 H 0.0064 0.6013 0.0551 0.096 Uiso 1 1 calc R
C44 C 0.1346(5) 0.5960(3) 0.0658(2) 0.083(2) Uani 1 1 d .
H42 H 0.1447 0.6273 0.0451 0.099 Uiso 1 1 calc R
C43 C 0.2018(4) 0.5660(2) 0.0897(2) 0.0739(17) Uani 1 1 d .
H43 H 0.2570 0.5767 0.0857 0.089 Uiso 1 1 calc R
C42 C 0.1850(4) 0.5192(2) 0.1201(2) 0.0553(13) Uani 1 1 d .
C41 C 0.2380(4) 0.4792(2) 0.1509(2) 0.0590(14) Uani 1 1 d .
C40 C 0.1826(4) 0.4450(2) 0.1739(2) 0.0599(14) Uani 1 1 d .
H46 H 0.2000 0.4150 0.1961 0.072 Uiso 1 1 calc R
C47 C 0.1012(4) 0.5047(2) 0.1272(2) 0.0534(13) Uani 1 1 d .
C48 C 0.3319(4) 0.4690(3) 0.1518(2) 0.0774(18) Uani 1 1 d .
H48A H 0.3420 0.4405 0.1253 0.093 Uiso 1 1 calc R
H48B H 0.3597 0.5030 0.1418 0.093 Uiso 1 1 calc R
C49 C 0.4352(4) 0.4081(2) 0.2052(3) 0.0685(16) Uani 1 1 d .
C51 C 0.3972(4) 0.3527(3) 0.1827(3) 0.098(2) Uani 1 1 d .
H50A H 0.4402 0.3245 0.1850 0.147 Uiso 1 1 calc R
H50B H 0.3753 0.3577 0.1454 0.147 Uiso 1 1 calc R
H50C H 0.3524 0.3415 0.2036 0.147 Uiso 1 1 calc R
C50 C 0.5063(4) 0.4271(3) 0.1706(3) 0.101(2) Uani 1 1 d .
H51A H 0.5284 0.4624 0.1838 0.151 Uiso 1 1 calc R
H51B H 0.4838 0.4308 0.1333 0.151 Uiso 1 1 calc R
H51C H 0.5507 0.3998 0.1733 0.151 Uiso 1 1 calc R
C52 C 0.4706(4) 0.3990(3) 0.2626(3) 0.088(2) Uani 1 1 d .
H52A H 0.4975 0.4327 0.2766 0.132 Uiso 1 1 calc R
H52B H 0.5113 0.3693 0.2640 0.132 Uiso 1 1 calc R
H52C H 0.4260 0.3893 0.2843 0.132 Uiso 1 1 calc R
C53 C -0.2796(4) 0.4369(2) 0.2926(3) 0.0769(15) Uani 1 1 d U
H53A H -0.3183 0.4185 0.2656 0.092 Uiso 1 1 calc R
H53B H -0.2260 0.4420 0.2777 0.092 Uiso 1 1 calc R
C54 C -0.3146(5) 0.4920(3) 0.3080(3) 0.0968(19) Uani 1 1 d U
H54A H -0.3729 0.4960 0.2929 0.116 Uiso 1 1 calc R
H54B H -0.2818 0.5225 0.2952 0.116 Uiso 1 1 calc R
C55 C -0.3082(5) 0.4906(3) 0.3689(3) 0.107(2) Uani 1 1 d U
H55A H -0.2554 0.5069 0.3842 0.129 Uiso 1 1 calc R
H55B H -0.3546 0.5109 0.3824 0.129 Uiso 1 1 calc R
C56 C -0.3121(4) 0.4312(3) 0.3824(3) 0.0963(19) Uani 1 1 d U
H56A H -0.2845 0.4240 0.4184 0.116 Uiso 1 1 calc R
H56B H -0.3702 0.4186 0.3808 0.116 Uiso 1 1 calc R
C57 C 0.0542(4) 0.2966(3) 0.3912(3) 0.0826(16) Uani 1 1 d U
H57A H 0.0629 0.3143 0.4267 0.099 Uiso 1 1 calc R
H57B H 0.0731 0.3220 0.3643 0.099 Uiso 1 1 calc R
C58 C 0.1016(5) 0.2437(3) 0.3913(3) 0.106(2) Uani 1 1 d U
H58A H 0.1120 0.2286 0.4278 0.127 Uiso 1 1 calc R
H58B H 0.1551 0.2487 0.3762 0.127 Uiso 1 1 calc R
C59 C 0.0445(5) 0.2066(3) 0.3562(3) 0.107(2) Uani 1 1 d U
H59A H 0.0529 0.2116 0.3182 0.129 Uiso 1 1 calc R
H59B H 0.0540 0.1677 0.3659 0.129 Uiso 1 1 calc R
C60 C -0.0401(4) 0.2243(2) 0.3669(3) 0.0835(17) Uani 1 1 d U
H60A H -0.0803 0.2174 0.3355 0.100 Uiso 1 1 calc R
H60B H -0.0584 0.2043 0.3978 0.100 Uiso 1 1 calc R
C61 C -0.1327(5) 0.4209(4) 0.0800(2) 0.109(2) Uani 1 1 d U
H61A H -0.1148 0.4548 0.0629 0.131 Uiso 1 1 calc R
H61B H -0.1003 0.3898 0.0679 0.131 Uiso 1 1 calc R
C62 C -0.2172(6) 0.4121(5) 0.0669(3) 0.161(3) Uani 1 1 d U
H62A H -0.2258 0.3743 0.0533 0.193 Uiso 1 1 calc R
H62B H -0.2375 0.4376 0.0380 0.193 Uiso 1 1 calc R
C63 C -0.2656(5) 0.4202(5) 0.1127(3) 0.141(3) Uani 1 1 d U
H63A H -0.3009 0.3880 0.1179 0.169 Uiso 1 1 calc R
H63B H -0.3010 0.4531 0.1078 0.169 Uiso 1 1 calc R
C64 C -0.2018(4) 0.4270(3) 0.1580(2) 0.0805(16) Uani 1 1 d U
H64A H -0.2099 0.4623 0.1761 0.097 Uiso 1 1 calc R
H64B H -0.2061 0.3972 0.1841 0.097 Uiso 1 1 calc R
C65 C 0.4467(6) 0.5767(3) 0.2257(4) 0.152(3) Uani 1 1 d U
H65A H 0.4888 0.5717 0.2564 0.183 Uiso 1 1 calc R
H65B H 0.4527 0.5463 0.2003 0.183 Uiso 1 1 calc R
C66 C 0.4598(7) 0.6271(4) 0.2006(5) 0.202(3) Uani 1 1 d U
H66A H 0.4649 0.6216 0.1621 0.243 Uiso 1 1 calc R
H66B H 0.5108 0.6449 0.2170 0.243 Uiso 1 1 calc R
C67 C 0.3855(8) 0.6610(4) 0.2086(6) 0.206(3) Uani 1 1 d U
H67A H 0.4030 0.6968 0.2242 0.247 Uiso 1 1 calc R
H67B H 0.3529 0.6676 0.1740 0.247 Uiso 1 1 calc R
C68 C 0.3348(6) 0.6322(3) 0.2444(5) 0.160(3) Uani 1 1 d U
H68A H 0.2754 0.6346 0.2313 0.192 Uiso 1 1 calc R
H68B H 0.3429 0.6477 0.2808 0.192 Uiso 1 1 calc R
C69 C 0.1247(4) 0.5844(3) 0.2392(3) 0.089(2) Uani 1 1 d .
H69A H 0.0748 0.5615 0.2307 0.106 Uiso 1 1 calc R
H69B H 0.1494 0.5927 0.2058 0.106 Uiso 1 1 calc R
C70 C 0.1026(5) 0.6374(3) 0.2674(3) 0.091(2) Uani 1 1 d .
H70A H 0.1383 0.6681 0.2580 0.109 Uiso 1 1 calc R
H70B H 0.0440 0.6474 0.2580 0.109 Uiso 1 1 calc R
C71 C 0.1186(5) 0.6230(3) 0.3260(3) 0.091(2) Uani 1 1 d .
H71A H 0.1537 0.6514 0.3450 0.110 Uiso 1 1 calc R
H71B H 0.0657 0.6209 0.3423 0.110 Uiso 1 1 calc R
C72 C 0.1600(6) 0.5709(3) 0.3297(3) 0.126(3) Uani 1 1 d .
H72A H 0.1224 0.5426 0.3419 0.152 Uiso 1 1 calc R
H72B H 0.2093 0.5730 0.3560 0.152 Uiso 1 1 calc R
C73 C -0.2454(4) 0.2721(2) 0.4012(2) 0.0746(17) Uani 1 1 d .
H73A H -0.2563 0.2484 0.3694 0.089 Uiso 1 1 calc R
H73B H -0.2069 0.2508 0.4261 0.089 Uiso 1 1 calc R
C74 C -0.3497(6) 0.3159(4) 0.4931(3) 0.155(4) Uani 1 1 d .
H74A H -0.3061 0.3060 0.5211 0.232 Uiso 1 1 calc R
H74B H -0.4038 0.3124 0.5068 0.232 Uiso 1 1 calc R
H74C H -0.3416 0.3538 0.4820 0.232 Uiso 1 1 calc R
C75 C -0.3665(6) 0.1972(3) 0.4600(4) 0.182(5) Uani 1 1 d .
H75A H -0.3738 0.1709 0.4306 0.273 Uiso 1 1 calc R
H75B H -0.4170 0.1985 0.4782 0.273 Uiso 1 1 calc R
H75C H -0.3200 0.1858 0.4852 0.273 Uiso 1 1 calc R
C76 C -0.4356(5) 0.2877(4) 0.3835(4) 0.136(3) Uani 1 1 d .
H76A H -0.4264 0.3245 0.3697 0.204 Uiso 1 1 calc R
H76B H -0.4865 0.2875 0.4014 0.204 Uiso 1 1 calc R
H76C H -0.4408 0.2616 0.3539 0.204 Uiso 1 1 calc R
Dy1 Dy -0.154719(16) 0.343406(10) 0.369573(10) 0.04990(8) Uani 1 1 d .
Dy2 Dy 0.006021(15) 0.391527(9) 0.190597(9) 0.04506(7) Uani 1 1 d .
Dy3 Dy 0.295007(16) 0.489505(11) 0.265734(11) 0.05802(9) Uani 1 1 d .
C15 C -0.0665(3) 0.4621(2) 0.35208(19) 0.0482(12) Uani 1 1 d .
N4 N -0.0926(3) 0.40211(16) 0.42978(15) 0.0550(11) Uani 1 1 d .
N1 N -0.1529(3) 0.31312(16) 0.27711(16) 0.0524(10) Uani 1 1 d .
N2 N 0.0149(3) 0.31440(16) 0.14177(15) 0.0534(11) Uani 1 1 d .
N5 N 0.1144(2) 0.37427(15) 0.26321(15) 0.0465(10) Uani 1 1 d .
N6 N 0.3289(3) 0.47713(17) 0.35254(18) 0.0592(12) Uani 1 1 d .
N7 N 0.0987(3) 0.45869(16) 0.16126(16) 0.0535(11) Uani 1 1 d .
N8 N 0.3679(3) 0.45080(18) 0.20632(18) 0.0632(12) Uani 1 1 d .
O1 O -0.2686(2) 0.40413(15) 0.34183(16) 0.0719(10) Uani 1 1 d U
O2 O -0.0337(2) 0.28323(14) 0.37832(14) 0.0611(9) Uani 1 1 d U
O3 O -0.1201(2) 0.42595(16) 0.13807(14) 0.0673(10) Uani 1 1 d U
O4 O 0.3636(3) 0.57507(17) 0.2441(2) 0.1107(15) Uani 1 1 d U
O5 O 0.1850(2) 0.55589(14) 0.27730(15) 0.0687(10) Uani 1 1 d .
Si1 Si -0.34476(13) 0.26763(9) 0.43271(9) 0.0934(6) Uani 1 1 d .

loop_
_atom_site_aniso_label
_atom_site_aniso_U_11
_atom_site_aniso_U_22
_atom_site_aniso_U_33
_atom_site_aniso_U_23
_atom_site_aniso_U_13
_atom_site_aniso_U_12
C17 0.076(4) 0.055(3) 0.063(4) -0.013(3) 0.003(3) -0.005(3)
C18 0.101(5) 0.041(3) 0.094(5) -0.010(3) 0.011(4) 0.004(3)
C19 0.091(5) 0.052(3) 0.079(5) 0.011(3) 0.000(4) 0.003(3)
C20 0.072(4) 0.059(3) 0.057(3) 0.006(3) 0.008(3) 0.006(3)
C21 0.050(3) 0.045(3) 0.053(3) -0.001(2) 0.006(2) 0.000(2)
N3 0.055(3) 0.051(2) 0.041(2) 0.0040(19) 0.006(2) 0.005(2)
C14 0.055(3) 0.047(3) 0.048(3) 0.005(2) 0.002(2) -0.001(2)
C16 0.054(3) 0.043(3) 0.047(3) -0.007(2) 0.004(2) -0.002(2)
C22 0.089(4) 0.063(4) 0.045(3) -0.008(3) -0.001(3) -0.006(3)
C23 0.116(6) 0.067(4) 0.044(3) -0.003(3) -0.002(3) -0.003(4)
C24 0.155(8) 0.106(6) 0.058(4) -0.009(4) -0.038(5) -0.007(5)
C26 0.186(9) 0.114(6) 0.056(4) -0.017(4) 0.034(5) 0.023(6)
C25 0.178(8) 0.086(5) 0.049(4) 0.016(3) -0.011(4) -0.022(5)
C7 0.060(4) 0.066(4) 0.092(5) -0.012(3) 0.005(4) 0.004(3)
C6 0.060(4) 0.096(5) 0.124(6) -0.022(5) -0.014(4) 0.000(4)
C5 0.094(6) 0.106(6) 0.108(6) -0.031(5) -0.038(5) 0.002(5)
C4 0.085(5) 0.093(5) 0.071(4) -0.028(4) -0.013(4) 0.001(4)
C3 0.061(4) 0.053(3) 0.056(3) -0.008(3) -0.007(3) -0.006(3)
C2 0.073(4) 0.045(3) 0.047(3) -0.001(2) 0.006(3) -0.008(3)
C1 0.058(3) 0.050(3) 0.050(3) -0.005(2) 0.004(3) -0.012(3)
C8 0.062(4) 0.045(3) 0.061(4) -0.002(3) 0.003(3) 0.003(3)
C9 0.088(4) 0.058(3) 0.052(3) -0.015(3) 0.010(3) -0.003(3)
C10 0.098(5) 0.063(4) 0.073(4) -0.017(3) 0.038(4) -0.012(4)
C12 0.124(6) 0.114(6) 0.095(5) -0.037(5) 0.027(5) 0.031(5)
C11 0.195(9) 0.117(6) 0.050(4) -0.010(4) 0.018(5) 0.024(6)
C13 0.222(11) 0.149(8) 0.190(10) -0.097(7) 0.166(9) -0.091(8)
C33 0.060(4) 0.053(3) 0.074(4) 0.005(3) 0.004(3) 0.002(3)
C32 0.073(4) 0.060(4) 0.107(5) -0.009(4) 0.007(4) 0.007(3)
C31 0.069(4) 0.075(5) 0.123(6) 0.011(4) -0.007(4) 0.022(4)
C30 0.052(4) 0.081(4) 0.088(5) 0.011(4) -0.009(3) 0.004(3)
C29 0.051(3) 0.056(3) 0.054(3) 0.010(3) -0.003(3) 0.003(3)
C28 0.056(3) 0.064(3) 0.046(3) 0.006(3) -0.002(3) -0.005(3)
C27 0.055(3) 0.050(3) 0.052(3) 0.003(3) 0.008(3) 0.001(3)
C34 0.044(3) 0.048(3) 0.053(3) 0.008(2) 0.001(2) 0.002(2)
C35 0.065(4) 0.071(4) 0.056(3) 0.000(3) -0.005(3) 0.002(3)
C36 0.057(4) 0.086(4) 0.090(5) -0.020(4) -0.015(3) -0.002(3)
C37 0.091(6) 0.136(7) 0.158(8) -0.033(6) -0.021(5) -0.053(5)
C38 0.088(5) 0.155(7) 0.102(6) -0.070(5) -0.015(4) 0.003(5)
C39 0.071(5) 0.150(7) 0.107(6) -0.027(5) -0.032(4) 0.027(5)
C46 0.073(4) 0.061(3) 0.050(3) 0.011(3) 0.001(3) 0.000(3)
C45 0.094(5) 0.082(4) 0.064(4) 0.010(3) 0.009(4) 0.025(4)
C44 0.117(6) 0.067(4) 0.066(4) 0.023(3) 0.020(4) 0.013(4)
C43 0.092(5) 0.073(4) 0.058(4) 0.011(3) 0.019(3) 0.002(4)
C42 0.067(4) 0.054(3) 0.046(3) 0.006(2) 0.012(3) -0.001(3)
C41 0.065(4) 0.059(3) 0.055(3) 0.005(3) 0.011(3) -0.001(3)
C40 0.069(4) 0.058(3) 0.052(3) 0.010(3) 0.004(3) 0.005(3)
C47 0.071(4) 0.045(3) 0.044(3) -0.003(2) 0.003(3) -0.002(3)
C48 0.061(4) 0.096(5) 0.078(4) 0.007(4) 0.025(3) 0.002(3)
C49 0.062(4) 0.063(4) 0.083(4) -0.001(3) 0.020(3) 0.007(3)
C51 0.083(5) 0.087(5) 0.123(6) -0.026(4) 0.010(4) 0.016(4)
C50 0.060(4) 0.136(6) 0.109(6) -0.004(5) 0.024(4) 0.015(4)
C52 0.072(4) 0.099(5) 0.092(5) 0.002(4) 0.003(4) 0.018(4)
C53 0.065(3) 0.074(3) 0.089(4) 0.010(3) -0.008(3) 0.006(3)
C54 0.081(4) 0.074(4) 0.131(5) 0.009(4) -0.011(4) 0.010(3)
C55 0.090(4) 0.086(4) 0.147(5) -0.020(4) 0.022(4) 0.012(4)
C56 0.086(4) 0.097(4) 0.110(4) 0.004(4) 0.032(4) 0.027(4)
C57 0.069(4) 0.090(4) 0.087(4) 0.001(3) 0.004(3) 0.013(3)
C58 0.087(4) 0.119(5) 0.114(5) 0.031(4) 0.020(4) 0.038(4)
C59 0.115(5) 0.083(4) 0.132(5) 0.007(4) 0.049(4) 0.030(4)
C60 0.097(4) 0.060(3) 0.096(4) -0.002(3) 0.023(3) 0.014(3)
C61 0.085(4) 0.187(6) 0.052(3) -0.006(4) -0.010(3) 0.008(5)
C62 0.108(5) 0.289(7) 0.082(4) -0.023(5) -0.007(4) -0.016(6)
C63 0.084(4) 0.242(7) 0.096(5) -0.013(5) 0.001(4) -0.001(5)
C64 0.065(4) 0.103(4) 0.072(4) -0.005(3) 0.000(3) 0.014(3)
C65 0.126(5) 0.093(4) 0.251(7) 0.027(5) 0.083(5) -0.010(4)
C66 0.182(7) 0.129(6) 0.314(8) 0.053(6) 0.118(6) -0.008(5)
C67 0.207(7) 0.109(5) 0.317(8) 0.051(6) 0.104(7) 0.005(5)
C68 0.147(6) 0.074(4) 0.271(7) 0.021(5) 0.080(6) 0.001(4)
C69 0.085(5) 0.088(5) 0.086(5) -0.023(4) -0.021(4) 0.023(4)
C70 0.111(6) 0.079(4) 0.077(5) -0.014(4) -0.015(4) 0.038(4)
C71 0.114(6) 0.082(4) 0.077(5) -0.011(4) 0.003(4) 0.040(4)
C72 0.178(9) 0.134(7) 0.072(5) 0.002(5) 0.038(5) 0.078(6)
C73 0.070(4) 0.068(4) 0.087(4) 0.007(3) 0.013(3) -0.005(3)
C74 0.152(9) 0.207(10) 0.118(7) 0.000(7) 0.075(6) 0.015(7)
C75 0.153(9) 0.121(7) 0.287(13) 0.091(8) 0.101(9) 0.017(6)
C76 0.072(5) 0.155(8) 0.179(9) 0.005(7) 0.008(5) 0.015(5)
Dy1 0.05331(16) 0.05005(14) 0.04664(15) -0.00251(11) 0.00630(11) 0.00151(12)
Dy2 0.05111(15) 0.04300(13) 0.04039(14) -0.00204(10) 0.00109(11) 0.00133(11)
Dy3 0.05242(17) 0.05438(15) 0.06753(18) -0.00261(13) 0.00725(13) 0.00436(12)
C15 0.054(3) 0.050(3) 0.041(3) -0.003(2) 0.002(2) -0.006(2)
N4 0.072(3) 0.054(3) 0.038(2) 0.0005(19) 0.003(2) 0.003(2)
N1 0.053(3) 0.056(3) 0.048(3) -0.006(2) 0.005(2) -0.007(2)
N2 0.066(3) 0.051(2) 0.044(2) -0.008(2) 0.010(2) -0.002(2)
N5 0.050(3) 0.042(2) 0.046(2) 0.0008(19) 0.000(2) -0.0035(19)
N6 0.050(3) 0.056(3) 0.069(3) -0.014(2) -0.007(2) -0.002(2)
N7 0.053(3) 0.050(2) 0.056(3) 0.008(2) 0.004(2) 0.000(2)
N8 0.054(3) 0.068(3) 0.069(3) 0.008(2) 0.012(2) 0.009(2)
O1 0.064(2) 0.074(2) 0.079(3) 0.006(2) 0.012(2) 0.0180(19)
O2 0.066(2) 0.052(2) 0.064(2) -0.0010(17) -0.0013(19) 0.0107(18)
O3 0.061(2) 0.090(3) 0.049(2) 0.0006(19) -0.0074(18) 0.012(2)
O4 0.095(3) 0.060(2) 0.184(4) 0.009(3) 0.043(3) -0.003(2)
O5 0.077(3) 0.059(2) 0.071(3) -0.006(2) 0.009(2) 0.018(2)
Si1 0.0820(14) 0.0920(14) 0.1101(16) 0.0211(12) 0.0296(12) -0.0020(11)

loop_
_atom_type_symbol
_atom_type_description
_atom_type_scat_dispersion_real
_atom_type_scat_dispersion_imag
_atom_type_scat_source
C C 0.0033 0.0016 'International Tables Vol C Tables 4.2.6.8 and 6.1.1.4'
H H 0.0000 0.0000 'International Tables Vol C Tables 4.2.6.8 and 6.1.1.4'
N N 0.0061 0.0033 'International Tables Vol C Tables 4.2.6.8 and 6.1.1.4'
O O 0.0106 0.0060 'International Tables Vol C Tables 4.2.6.8 and 6.1.1.4'
Si Si 0.0817 0.0704 'International Tables Vol C Tables 4.2.6.8 and 6.1.1.4'
Dy Dy -0.1892 4.4098 'International Tables Vol C Tables 4.2.6.8 and 6.1.1.4'

loop_
_geom_angle_atom_site_label_1
_geom_angle_atom_site_label_2
_geom_angle_atom_site_label_3
_geom_angle
C18 C17 C16 119.8(5)
C18 C17 H1 120.1
C16 C17 H1 120.1
C17 C18 C19 120.6(5)
C17 C18 H2A 119.7
C19 C18 H2A 119.7
C20 C19 C18 121.4(6)
C20 C19 H3 119.3
C18 C19 H3 119.3
C19 C20 C21 119.3(5)
C19 C20 H4A 120.4
C21 C20 H4A 120.4
N3 C21 C20 129.2(5)
N3 C21 C16 111.6(4)
C20 C21 C16 119.2(4)
C14 N3 C21 102.7(4)
C14 N3 Dy2 120.9(3)
C21 N3 Dy2 133.7(3)
C15 C14 N3 114.6(4)
C15 C14 Dy1 86.4(3)
N3 C14 Dy1 129.0(3)
C15 C14 H7 122.7
N3 C14 H7 122.7
Dy1 C14 H7 58.4
C17 C16 C15 134.6(5)
C17 C16 C21 119.7(5)
C15 C16 C21 105.7(4)
N4 C22 C15 113.7(4)
N4 C22 H9A 108.8
C15 C22 H9A 108.8
N4 C22 H9B 108.8
C15 C22 H9B 108.8
H9A C22 H9B 107.7
N4 C23 C25 106.6(5)
N4 C23 C24 112.1(5)
C25 C23 C24 107.4(6)
N4 C23 C26 112.3(5)
C25 C23 C26 110.1(6)
C24 C23 C26 108.3(6)
C23 C24 H11A 109.5
C23 C24 H11B 109.5
H11A C24 H11B 109.5
C23 C24 H11C 109.5
H11A C24 H11C 109.5
H11B C24 H11C 109.5
C23 C26 H12A 109.5
C23 C26 H12B 109.5
H12A C26 H12B 109.5
C23 C26 H12C 109.5
H12A C26 H12C 109.5
H12B C26 H12C 109.5
C23 C25 H13A 109.5
C23 C25 H13B 109.5
H13A C25 H13B 109.5
C23 C25 H13C 109.5
H13A C25 H13C 109.5
H13B C25 H13C 109.5
C6 C7 C8 118.3(6)
C6 C7 H14 120.9
C8 C7 H14 120.9
C5 C6 C7 121.4(7)
C5 C6 H15 119.3
C7 C6 H15 119.3
C4 C5 C6 121.9(7)
C4 C5 H16 119.0
C6 C5 H16 119.0
C5 C4 C3 119.2(6)
C5 C4 H17 120.4
C3 C4 H17 120.4
C4 C3 C8 119.7(6)
C4 C3 C2 134.5(6)
C8 C3 C2 105.7(5)
C1 C2 C3 105.0(5)
C1 C2 C9 128.0(5)
C3 C2 C9 126.6(5)
C2 C1 N1 114.1(5)
C2 C1 Dy2 78.4(3)
N1 C1 Dy2 124.6(3)
C2 C1 H20 123.0
N1 C1 H20 123.0
Dy2 C1 H20 70.3
N1 C8 C7 128.7(5)
N1 C8 C3 111.7(5)
C7 C8 C3 119.6(5)
N2 C9 C2 113.0(4)
N2 C9 H22A 109.0
C2 C9 H22A 109.0
N2 C9 H22B 109.0
C2 C9 H22B 109.0
H22A C9 H22B 107.8
N2 C10 C13 108.4(5)
N2 C10 C12 113.7(5)
C13 C10 C12 109.3(6)
N2 C10 C11 110.6(5)
C13 C10 C11 107.8(7)
C12 C10 C11 107.0(5)
C10 C12 H24A 109.5
C10 C12 H24B 109.5
H24A C12 H24B 109.5
C10 C12 H24C 109.5
H24A C12 H24C 109.5
H24B C12 H24C 109.5
C10 C11 H25A 109.5
C10 C11 H25B 109.5
H25A C11 H25B 109.5
C10 C11 H25C 109.5
H25A C11 H25C 109.5
H25B C11 H25C 109.5
C10 C13 H26A 109.5
C10 C13 H26B 109.5
H26A C13 H26B 109.5
C10 C13 H26C 109.5
H26A C13 H26C 109.5
H26B C13 H26C 109.5
C32 C33 C34 118.5(6)
C32 C33 H27 120.8
C34 C33 H27 120.8
C33 C32 C31 122.0(6)
C33 C32 H28 119.0
C31 C32 H28 119.0
C30 C31 C32 120.2(6)
C30 C31 H29 119.9
C32 C31 H29 119.9
C31 C30 C29 119.1(6)
C31 C30 H30 120.4
C29 C30 H30 120.4
C30 C29 C34 118.9(5)
C30 C29 C28 134.1(5)
C34 C29 C28 106.9(4)
C27 C28 C29 104.1(5)
C27 C28 C35 129.2(5)
C29 C28 C35 125.9(5)
C27 C28 Dy3 89.8(3)
C29 C28 Dy3 112.6(3)
C35 C28 Dy3 79.6(3)
N5 C27 C28 115.2(5)
N5 C27 H33 122.4
C28 C27 H33 122.4
C33 C34 N5 128.9(5)
C33 C34 C29 121.3(5)
N5 C34 C29 109.8(4)
N6 C35 C28 112.7(4)
N6 C35 Dy3 45.0(2)
C28 C35 Dy3 70.1(3)
N6 C35 H35A 109.1
C28 C35 H35A 109.1
Dy3 C35 H35A 111.0
N6 C35 H35B 109.1
C28 C35 H35B 109.1
Dy3 C35 H35B 139.0
H35A C35 H35B 107.8
N6 C36 C39 111.7(5)
N6 C36 C37 105.3(5)
C39 C36 C37 108.7(6)
N6 C36 C38 112.8(5)
C39 C36 C38 108.8(6)
C37 C36 C38 109.4(6)
C36 C37 H37A 109.5
C36 C37 H37B 109.5
H37A C37 H37B 109.5
C36 C37 H37C 109.5
H37A C37 H37C 109.5
H37B C37 H37C 109.5
C36 C38 H38A 109.5
C36 C38 H38B 109.5
H38A C38 H38B 109.5
C36 C38 H38C 109.5
H38A C38 H38C 109.5
H38B C38 H38C 109.5
C36 C39 H39A 109.5
C36 C39 H39B 109.5
H39A C39 H39B 109.5
C36 C39 H39C 109.5
H39A C39 H39C 109.5
H39B C39 H39C 109.5
C45 C46 C47 119.7(6)
C45 C46 H40 120.1
C47 C46 H40 120.1
C46 C45 C44 120.0(6)
C46 C45 H41 120.0
C44 C45 H41 120.0
C43 C44 C45 121.5(6)
C43 C44 H42 119.2
C45 C44 H42 119.2
C44 C43 C42 118.1(6)
C44 C43 H43 120.9
C42 C43 H43 120.9
C43 C42 C47 120.1(5)
C43 C42 C41 133.4(6)
C47 C42 C41 106.5(4)
C40 C41 C42 104.4(5)
C40 C41 C48 124.9(5)
C42 C41 C48 129.9(5)
C40 C41 Dy3 78.3(3)
C42 C41 Dy3 124.7(3)
C48 C41 Dy3 77.6(3)
C41 C40 N7 114.3(5)
C41 C40 Dy3 74.6(3)
N7 C40 Dy3 126.0(3)
C41 C40 H46 122.8
N7 C40 H46 122.8
Dy3 C40 H46 72.6
C46 C47 N7 128.7(5)
C46 C47 C42 120.5(5)
N7 C47 C42 110.8(5)
N8 C48 C41 110.8(4)
N8 C48 Dy3 43.9(2)
C41 C48 Dy3 72.5(3)
N8 C48 H48A 109.5
C41 C48 H48A 109.5
Dy3 C48 H48A 144.8
N8 C48 H48B 109.5
C41 C48 H48B 109.5
Dy3 C48 H48B 103.8
H48A C48 H48B 108.1
N8 C49 C52 106.8(5)
N8 C49 C51 110.0(5)
C52 C49 C51 108.6(5)
N8 C49 C50 112.0(5)
C52 C49 C50 109.8(5)
C51 C49 C50 109.5(5)
C49 C51 H50A 109.5
C49 C51 H50B 109.5
H50A C51 H50B 109.5
C49 C51 H50C 109.5
H50A C51 H50C 109.5
H50B C51 H50C 109.5
C49 C50 H51A 109.5
C49 C50 H51B 109.5
H51A C50 H51B 109.5
C49 C50 H51C 109.5
H51A C50 H51C 109.5
H51B C50 H51C 109.5
C49 C52 H52A 109.5
C49 C52 H52B 109.5
H52A C52 H52B 109.5
C49 C52 H52C 109.5
H52A C52 H52C 109.5
H52B C52 H52C 109.5
O1 C53 C54 106.4(5)
O1 C53 H53A 110.4
C54 C53 H53A 110.4
O1 C53 H53B 110.4
C54 C53 H53B 110.4
H53A C53 H53B 108.6
C53 C54 C55 104.3(6)
C53 C54 H54A 110.9
C55 C54 H54A 110.9
C53 C54 H54B 110.9
C55 C54 H54B 110.9
H54A C54 H54B 108.9
C56 C55 C54 104.4(6)
C56 C55 H55A 110.9
C54 C55 H55A 110.9
C56 C55 H55B 110.9
C54 C55 H55B 110.9
H55A C55 H55B 108.9
O1 C56 C55 104.3(6)
O1 C56 H56A 110.9
C55 C56 H56A 110.9
O1 C56 H56B 110.9
C55 C56 H56B 110.9
H56A C56 H56B 108.9
O2 C57 C58 107.2(5)
O2 C57 H57A 110.3
C58 C57 H57A 110.3
O2 C57 H57B 110.3
C58 C57 H57B 110.3
H57A C57 H57B 108.5
C57 C58 C59 103.2(6)
C57 C58 H58A 111.1
C59 C58 H58A 111.1
C57 C58 H58B 111.1
C59 C58 H58B 111.1
H58A C58 H58B 109.1
C60 C59 C58 104.1(6)
C60 C59 H59A 110.9
C58 C59 H59A 110.9
C60 C59 H59B 110.9
C58 C59 H59B 110.9
H59A C59 H59B 109.0
O2 C60 C59 105.7(5)
O2 C60 H60A 110.6
C59 C60 H60A 110.6
O2 C60 H60B 110.6
C59 C60 H60B 110.6
H60A C60 H60B 108.7
C62 C61 O3 106.8(6)
C62 C61 H61A 110.4
O3 C61 H61A 110.4
C62 C61 H61B 110.4
O3 C61 H61B 110.4
H61A C61 H61B 108.6
C61 C62 C63 112.4(7)
C61 C62 H62A 109.1
C63 C62 H62A 109.1
C61 C62 H62B 109.1
C63 C62 H62B 109.1
H62A C62 H62B 107.9
C62 C63 C64 103.5(7)
C62 C63 H63A 111.1
C64 C63 H63A 111.1
C62 C63 H63B 111.1
C64 C63 H63B 111.1
H63A C63 H63B 109.0
O3 C64 C63 108.9(5)
O3 C64 H64A 109.9
C63 C64 H64A 109.9
O3 C64 H64B 109.9
C63 C64 H64B 109.9
H64A C64 H64B 108.3
C66 C65 O4 110.4(8)
C66 C65 H65A 109.6
O4 C65 H65A 109.6
C66 C65 H65B 109.6
O4 C65 H65B 109.6
H65A C65 H65B 108.1
C65 C66 C67 105.3(9)
C65 C66 H66A 110.7
C67 C66 H66A 110.7
C65 C66 H66B 110.7
C67 C66 H66B 110.7
H66A C66 H66B 108.8
C68 C67 C66 109.2(9)
C68 C67 H67A 109.8
C66 C67 H67A 109.8
C68 C67 H67B 109.8
C66 C67 H67B 109.8
H67A C67 H67B 108.3
C67 C68 O4 104.7(8)
C67 C68 H68A 110.8
O4 C68 H68A 110.8
C67 C68 H68B 110.8
O4 C68 H68B 110.8
H68A C68 H68B 108.9
O5 C69 C70 105.5(5)
O5 C69 H69A 110.6
C70 C69 H69A 110.6
O5 C69 H69B 110.6
C70 C69 H69B 110.6
H69A C69 H69B 108.8
C71 C70 C69 103.2(5)
C71 C70 H70A 111.1
C69 C70 H70A 111.1
C71 C70 H70B 111.1
C69 C70 H70B 111.1
H70A C70 H70B 109.1
C72 C71 C70 107.7(5)
C72 C71 H71A 110.2
C70 C71 H71A 110.2
C72 C71 H71B 110.2
C70 C71 H71B 110.2
H71A C71 H71B 108.5
C71 C72 O5 109.3(6)
C71 C72 H72A 109.8
O5 C72 H72A 109.8
C71 C72 H72B 109.8
O5 C72 H72B 109.8
H72A C72 H72B 108.3
Si1 C73 Dy1 138.3(3)
Si1 C73 H73A 102.5
Dy1 C73 H73A 102.5
Si1 C73 H73B 102.5
Dy1 C73 H73B 102.5
H73A C73 H73B 104.9
Si1 C74 H74A 109.5
Si1 C74 H74B 109.5
H74A C74 H74B 109.5
Si1 C74 H74C 109.5
H74A C74 H74C 109.5
H74B C74 H74C 109.5
Si1 C75 H75A 109.5
Si1 C75 H75B 109.5
H75A C75 H75B 109.5
Si1 C75 H75C 109.5
H75A C75 H75C 109.5
H75B C75 H75C 109.5
Si1 C76 H76A 109.5
Si1 C76 H76B 109.5
H76A C76 H76B 109.5
Si1 C76 H76C 109.5
H76A C76 H76C 109.5
H76B C76 H76C 109.5
N4 Dy1 O1 94.81(14)
N4 Dy1 O2 91.07(14)
O1 Dy1 O2 168.13(13)
N4 Dy1 N1 141.91(14)
O1 Dy1 N1 89.44(14)
O2 Dy1 N1 79.61(13)
N4 Dy1 C73 118.34(18)
O1 Dy1 C73 93.60(17)
O2 Dy1 C73 92.65(16)
N1 Dy1 C73 99.06(17)
N4 Dy1 C14 70.07(14)
O1 Dy1 C14 86.28(13)
O2 Dy1 C14 86.05(13)
N1 Dy1 C14 72.48(13)
C73 Dy1 C14 171.54(17)
N2 Dy2 N7 109.10(14)
N2 Dy2 N5 100.60(14)
N7 Dy2 N5 85.50(13)
N2 Dy2 N3 149.95(14)
N7 Dy2 N3 100.95(14)
N5 Dy2 N3 81.76(13)
N2 Dy2 O3 94.90(14)
N7 Dy2 O3 96.56(14)
N5 Dy2 O3 162.78(12)
N3 Dy2 O3 81.06(12)
N2 Dy2 C1 75.00(14)
N7 Dy2 C1 166.66(14)
N5 Dy2 C1 81.23(14)
N3 Dy2 C1 75.81(13)
O3 Dy2 C1 95.70(14)
N8 Dy3 N6 120.74(16)
N8 Dy3 O5 143.95(15)
N6 Dy3 O5 94.93(14)
N8 Dy3 O4 85.90(16)
N6 Dy3 O4 105.10(17)
O5 Dy3 O4 79.35(14)
N8 Dy3 C28 109.51(16)
N6 Dy3 C28 57.44(15)
O5 Dy3 C28 93.31(14)
O4 Dy3 C28 160.75(17)
N8 Dy3 C41 55.83(16)
N6 Dy3 C41 166.78(15)
O5 Dy3 C41 90.61(14)
O4 Dy3 C41 87.70(17)
C28 Dy3 C41 110.33(15)
N8 Dy3 C40 69.42(16)
N6 Dy3 C40 141.38(15)
O5 Dy3 C40 86.36(14)
O4 Dy3 C40 113.02(17)
C28 Dy3 C40 83.93(15)
C41 Dy3 C40 27.02(13)
N8 Dy3 C35 124.42(16)
N6 Dy3 C35 28.10(14)
O5 Dy3 C35 89.24(14)
O4 Dy3 C35 130.94(17)
C28 Dy3 C35 30.30(14)
C41 Dy3 C35 140.45(15)
C40 Dy3 C35 113.64(15)
N8 Dy3 C48 28.22(15)
N6 Dy3 C48 148.91(16)
O5 Dy3 C48 115.85(15)
O4 Dy3 C48 78.11(18)
C28 Dy3 C48 120.91(16)
C41 Dy3 C48 29.81(15)
C40 Dy3 C48 51.14(15)
C35 Dy3 C48 146.46(16)
C14 C15 C16 105.4(4)
C14 C15 C22 126.9(5)
C16 C15 C22 127.5(4)
C22 N4 C23 112.6(4)
C22 N4 Dy1 120.5(3)
C23 N4 Dy1 126.9(3)
C8 N1 C1 103.4(4)
C8 N1 Dy1 130.2(3)
C1 N1 Dy1 126.3(3)
C9 N2 C10 111.6(4)
C9 N2 Dy2 114.0(3)
C10 N2 Dy2 134.4(3)
C27 N5 C34 104.0(4)
C27 N5 Dy2 120.9(3)
C34 N5 Dy2 132.2(3)
C35 N6 C36 112.5(5)
C35 N6 Dy3 106.9(3)
C36 N6 Dy3 140.6(4)
C40 N7 C47 103.9(4)
C40 N7 Dy2 113.0(3)
C47 N7 Dy2 142.0(4)
C48 N8 C49 113.7(4)
C48 N8 Dy3 107.9(3)
C49 N8 Dy3 138.0(4)
C56 O1 C53 108.5(4)
C56 O1 Dy1 119.0(4)
C53 O1 Dy1 127.1(3)
C60 O2 C57 108.1(4)
C60 O2 Dy1 122.0(3)
C57 O2 Dy1 129.9(3)
C61 O3 C64 107.6(4)
C61 O3 Dy2 122.3(4)
C64 O3 Dy2 123.5(3)
C65 O4 C68 106.2(6)
C65 O4 Dy3 122.9(4)
C68 O4 Dy3 130.8(5)
C72 O5 C69 104.1(5)
C72 O5 Dy3 122.8(4)
C69 O5 Dy3 132.8(3)
C73 Si1 C76 110.8(3)
C73 Si1 C75 113.9(3)
C76 Si1 C75 108.1(4)
C73 Si1 C74 113.8(3)
C76 Si1 C74 105.5(4)
C75 Si1 C74 104.1(4)

loop_
_geom_bond_atom_site_label_1
_geom_bond_atom_site_label_2
_geom_bond_distance
C17 C18 1.351(7)
C17 C16 1.389(7)
C17 H1 0.9300
C18 C19 1.417(8)
C18 H2A 0.9300
C19 C20 1.341(7)
C19 H3 0.9300
C20 C21 1.411(7)
C20 H4A 0.9300
C21 N3 1.387(6)
C21 C16 1.426(6)
N3 C14 1.382(5)
N3 Dy2 2.408(4)
C14 C15 1.373(6)
C14 Dy1 2.997(5)
C14 H7 0.9300
C16 C15 1.412(6)
C22 N4 1.448(6)
C22 C15 1.495(6)
C22 H9A 0.9700
C22 H9B 0.9700
C23 N4 1.485(6)
C23 C25 1.515(8)
C23 C24 1.517(9)
C23 C26 1.521(8)
C24 H11A 0.9600
C24 H11B 0.9600
C24 H11C 0.9600
C26 H12A 0.9600
C26 H12B 0.9600
C26 H12C 0.9600
C25 H13A 0.9600
C25 H13B 0.9600
C25 H13C 0.9600
C7 C6 1.386(8)
C7 C8 1.403(7)
C7 H14 0.9300
C6 C5 1.373(9)
C6 H15 0.9300
C5 C4 1.346(9)
C5 H16 0.9300
C4 C3 1.408(7)
C4 H17 0.9300
C3 C8 1.415(7)
C3 C2 1.424(7)
C2 C1 1.369(6)
C2 C9 1.514(7)
C1 N1 1.385(6)
C1 Dy2 2.989(5)
C1 H20 0.9300
C8 N1 1.372(6)
C9 N2 1.450(6)
C9 H22A 0.9700
C9 H22B 0.9700
C10 N2 1.472(6)
C10 C13 1.499(9)
C10 C12 1.550(8)
C10 C11 1.554(9)
C12 H24A 0.9600
C12 H24B 0.9600
C12 H24C 0.9600
C11 H25A 0.9600
C11 H25B 0.9600
C11 H25C 0.9600
C13 H26A 0.9600
C13 H26B 0.9600
C13 H26C 0.9600
C33 C32 1.372(7)
C33 C34 1.374(7)
C33 H27 0.9300
C32 C31 1.393(8)
C32 H28 0.9300
C31 C30 1.379(8)
C31 H29 0.9300
C30 C29 1.406(7)
C30 H30 0.9300
C29 C34 1.421(7)
C29 C28 1.424(7)
C28 C27 1.368(7)
C28 C35 1.513(7)
C28 Dy3 2.819(5)
C27 N5 1.363(6)
C27 H33 0.9300
C34 N5 1.391(6)
C35 N6 1.451(6)
C35 Dy3 2.949(5)
C35 H35A 0.9700
C35 H35B 0.9700
C36 N6 1.482(7)
C36 C39 1.529(9)
C36 C37 1.532(9)
C36 C38 1.536(8)
C37 H37A 0.9600
C37 H37B 0.9600
C37 H37C 0.9600
C38 H38A 0.9600
C38 H38B 0.9600
C38 H38C 0.9600
C39 H39A 0.9600
C39 H39B 0.9600
C39 H39C 0.9600
C46 C45 1.358(7)
C46 C47 1.374(7)
C46 H40 0.9300
C45 C44 1.405(9)
C45 H41 0.9300
C44 C43 1.372(8)
C44 H42 0.9300
C43 C42 1.390(7)
C43 H43 0.9300
C42 C47 1.406(7)
C42 C41 1.442(7)
C41 C40 1.368(7)
C41 C48 1.513(7)
C41 Dy3 2.903(5)
C40 N7 1.382(6)
C40 Dy3 2.948(5)
C40 H46 0.9300
C47 N7 1.389(6)
C48 N8 1.477(7)
C48 Dy3 2.972(6)
C48 H48A 0.9700
C48 H48B 0.9700
C49 N8 1.483(7)
C49 C52 1.490(8)
C49 C51 1.537(8)
C49 C50 1.553(8)
C51 H50A 0.9600
C51 H50B 0.9600
C51 H50C 0.9600
C50 H51A 0.9600
C50 H51B 0.9600
C50 H51C 0.9600
C52 H52A 0.9600
C52 H52B 0.9600
C52 H52C 0.9600
C53 O1 1.444(6)
C53 C54 1.494(8)
C53 H53A 0.9700
C53 H53B 0.9700
C54 C55 1.498(9)
C54 H54A 0.9700
C54 H54B 0.9700
C55 C56 1.464(8)
C55 H55A 0.9700
C55 H55B 0.9700
C56 O1 1.428(7)
C56 H56A 0.9700
C56 H56B 0.9700
C57 O2 1.440(7)
C57 C58 1.474(8)
C57 H57A 0.9700
C57 H57B 0.9700
C58 C59 1.486(9)
C58 H58A 0.9700
C58 H58B 0.9700
C59 C60 1.461(8)
C59 H59A 0.9700
C59 H59B 0.9700
C60 O2 1.440(6)
C60 H60A 0.9700
C60 H60B 0.9700
C61 C62 1.368(9)
C61 O3 1.433(6)
C61 H61A 0.9700
C61 H61B 0.9700
C62 C63 1.443(10)
C62 H62A 0.9700
C62 H62B 0.9700
C63 C64 1.446(9)
C63 H63A 0.9700
C63 H63B 0.9700
C64 O3 1.435(6)
C64 H64A 0.9700
C64 H64B 0.9700
C65 C66 1.382(11)
C65 O4 1.441(8)
C65 H65A 0.9700
C65 H65B 0.9700
C66 C67 1.465(13)
C66 H66A 0.9700
C66 H66B 0.9700
C67 C68 1.431(11)
C67 H67A 0.9700
C67 H67B 0.9700
C68 O4 1.442(8)
C68 H68A 0.9700
C68 H68B 0.9700
C69 O5 1.447(6)
C69 C70 1.506(8)
C69 H69A 0.9700
C69 H69B 0.9700
C70 C71 1.485(8)
C70 H70A 0.9700
C70 H70B 0.9700
C71 C72 1.410(8)
C71 H71A 0.9700
C71 H71B 0.9700
C72 O5 1.437(7)
C72 H72A 0.9700
C72 H72B 0.9700
C73 Si1 1.834(6)
C73 Dy1 2.414(5)
C73 H73A 0.9700
C73 H73B 0.9700
C74 Si1 1.895(8)
C74 H74A 0.9600
C74 H74B 0.9600
C74 H74C 0.9600
C75 Si1 1.861(7)
C75 H75A 0.9600
C75 H75B 0.9600
C75 H75C 0.9600
C76 Si1 1.860(8)
C76 H76A 0.9600
C76 H76B 0.9600
C76 H76C 0.9600
Dy1 N4 2.209(4)
Dy1 O1 2.372(4)
Dy1 O2 2.398(3)
Dy1 N1 2.400(4)
Dy2 N2 2.218(4)
Dy2 N7 2.344(4)
Dy2 N5 2.399(4)
Dy2 O3 2.425(3)
Dy3 N8 2.166(4)
Dy3 N6 2.180(4)
Dy3 O5 2.402(3)
Dy3 O4 2.406(4)

loop_
_platon_squeeze_void_nr
_platon_squeeze_void_average_x
_platon_squeeze_void_average_y
_platon_squeeze_void_average_z
_platon_squeeze_void_volume
_platon_squeeze_void_count_electrons
_platon_squeeze_void_content
1 0.500 0.042 0.500 2326 390 ' '
2 0.316 0.649 0.387 8 0 ' '
3 0.316 0.851 0.887 8 0 ' '
4 0.684 0.149 0.113 9 0 ' '
5 0.684 0.351 0.613 9 0 ' '
